data_7050525
loop_
_publ_author_name
'Mohamadou, Aminou'
'van Albada, Gerard A.'
'Kooijman, Huub'
'Wieczorek, Birgit'
'Spek, Anthony L.'
'Reedijk, Jan'

_publ_section_title
;
 The binding mode of the ambidentate ligand dicyanamide to transition
 metal ions can be tuned by bisimidazoline ligands with H-bonding donor
 property at the rear side of the ligandElectronic supplementary
 information (ESI) available: atomic displacement plot of structure 2.
 See http://www.rsc.org/suppdata/nj/b2/b212059c/
;
_journal_issue 6
_journal_name_full 'New Journal of Chemistry'
_journal_page_first 983
_journal_paper_doi 10.1039/b212059c
_journal_volume 27
_journal_year 2003
_chemical_compound_source 'see text'
_chemical_formula_moiety '(Co 2+), 2(C6 H10 N4), 2(C2 N3 1-)'
_chemical_formula_sum 'C16 H20 Co N14'
_chemical_formula_weight 467.39
_chemical_name_systematic ' ?'
_space_group_IT_number 2
_symmetry_cell_setting triclinic
_symmetry_Int_Tables_number 2
_symmetry_space_group_name_Hall '-P 1'
_symmetry_space_group_name_H-M 'P -1'
_atom_sites_solution_hydrogens difmap
_atom_sites_solution_primary direct
_atom_sites_solution_secondary difmap
_cell_angle_alpha 67.890(8)
_cell_angle_beta 82.440(9)
_cell_angle_gamma 86.531(10)
_cell_formula_units_Z 1
_cell_length_a 6.7844(10)
_cell_length_b 8.097(2)
_cell_length_c 9.462(2)
_cell_measurement_reflns_used 130
_cell_measurement_temperature 150
_cell_measurement_theta_max 25.0
_cell_measurement_theta_min 2.0
_cell_volume 477.34(17)
_computing_cell_refinement 'Denzo (Otwinowski & Minor, 1997)'
_computing_data_collection 'Collect (Nonius, 1998)'
_computing_data_reduction 'Denzo (Otwinowski & Minor, 1997)'
_computing_molecular_graphics 'PLATON (Spek, 2002)'
_computing_publication_material 'PLATON (Spek, 2002)'
_computing_structure_refinement 'SHELXL-97 (Sheldrick, 1997)'
_computing_structure_solution 'SHELXS86 (Sheldrick, 1986)'
_diffrn_ambient_temperature 150
_diffrn_detector_area_resol_mean 18.4
_diffrn_measured_fraction_theta_full 0.999
_diffrn_measured_fraction_theta_max 0.999
_diffrn_measurement_device_type
;
Enraf-Nonius CAD4 Turbo
Nonius Kappa CCD area detector
;
_diffrn_radiation_monochromator graphite
_diffrn_radiation_probe x-ray
_diffrn_radiation_source 'Rotating Anode'
_diffrn_radiation_type MoK\a
_diffrn_radiation_wavelength 0.71073
_diffrn_reflns_av_R_equivalents 0.0316
_diffrn_reflns_av_sigmaI/netI 0.0294
_diffrn_reflns_limit_h_max 8
_diffrn_reflns_limit_h_min -8
_diffrn_reflns_limit_k_max 10
_diffrn_reflns_limit_k_min -10
_diffrn_reflns_limit_l_max 12
_diffrn_reflns_limit_l_min -12
_diffrn_reflns_number 11643
_diffrn_reflns_reduction_process ' ?'
_diffrn_reflns_theta_full 27.49
_diffrn_reflns_theta_max 27.49
_diffrn_reflns_theta_min 2.34
_diffrn_standards_number 0
_exptl_absorpt_coefficient_mu 0.939
_exptl_absorpt_correction_type none
_exptl_crystal_colour orange
_exptl_crystal_density_diffrn 1.626
_exptl_crystal_density_method 'Not Measured'
_exptl_crystal_description block
_exptl_crystal_F_000 241
_exptl_crystal_size_max 0.150
_exptl_crystal_size_mid 0.120
_exptl_crystal_size_min 0.100
_refine_diff_density_max 0.298
_refine_diff_density_min -0.347
_refine_diff_density_rms 0.049
_refine_ls_abs_structure_Flack none
_refine_ls_extinction_method 'none             '
_refine_ls_goodness_of_fit_ref 1.074
_refine_ls_hydrogen_treatment mixed
_refine_ls_matrix_type full
_refine_ls_number_parameters 148
_refine_ls_number_reflns 2182
_refine_ls_number_restraints 0
_refine_ls_restrained_S_all 1.074
_refine_ls_R_factor_all 0.0267
_refine_ls_R_factor_gt 0.0240
_refine_ls_shift/su_max 0.000
_refine_ls_shift/su_mean 0.000
_refine_ls_structure_factor_coef Fsqd
_refine_ls_weighting_details 'w=1/[\s^2^(F~o~^2^)+(0.0119P)^2^+0.28P] where P=(F~o~^2^+2Fc^2^)/3'
_refine_ls_weighting_scheme calc
_refine_ls_wR_factor_gt 0.0571
_refine_ls_wR_factor_ref 0.0581
_reflns_number_gt 2049
_reflns_number_total 2182
_reflns_threshold_expression I>2\s(I)
_cod_data_source_file b212059c.txt
_cod_data_source_block 3
_cod_depositor_comments
;
The following automatic conversions were performed:
'_symmetry_cell_setting' value 'Triclinic' changed to 'triclinic'
according to '/home/saulius/struct/CIF-dictionaries/cif_core.dic'
dictionary named 'cif_core.dic' version 2.4.1 from
2010-06-29.

'_atom_sites_solution_hydrogens' value 'difmap ' changed to
'difmap' according to '/home/saulius/struct/CIF-dictionaries/cif_core.dic'
dictionary named 'cif_core.dic' version 2.4.1 from
2010-06-29.

'_atom_sites_solution_primary' value 'direct ' changed to
'direct' according to '/home/saulius/struct/CIF-dictionaries/cif_core.dic'
dictionary named 'cif_core.dic' version 2.4.1 from
2010-06-29.

'_atom_sites_solution_secondary' value 'difmap ' changed to
'difmap' according to '/home/saulius/struct/CIF-dictionaries/cif_core.dic'
dictionary named 'cif_core.dic' version 2.4.1 from
2010-06-29.

'_refine_ls_hydrogen_treatment' value 'mixed ' changed to
'mixed' according to '/home/saulius/struct/CIF-dictionaries/cif_core.dic'
dictionary named 'cif_core.dic' version 2.4.1 from
2010-06-29.

'_refine_ls_weighting_scheme' value 'calc ' changed to 'calc'
according to '/home/saulius/struct/CIF-dictionaries/cif_core.dic'
dictionary named 'cif_core.dic' version 2.4.1 from 2010-06-29.

Automatic conversion script
Id: cif_fix_enum 1527 2010-12-29 10:47:43Z saulius 
;
_cod_database_code 7050525

loop_
_symmetry_equiv_pos_as_xyz
x,y,z
-x,-y,-z

loop_
_atom_site_aniso_label
_atom_site_aniso_U_11
_atom_site_aniso_U_22
_atom_site_aniso_U_33
_atom_site_aniso_U_23
_atom_site_aniso_U_13
_atom_site_aniso_U_12
Co1 0.0155(1) 0.0159(1) 0.0092(1) -0.0035(1) -0.0026(1) -0.0025(1)
N1 0.0247(6) 0.0183(6) 0.0116(6) -0.0056(5) -0.0049(5) 0.0028(5)
N2 0.0429(8) 0.0253(7) 0.0223(7) -0.0045(6) -0.0117(6) 0.0029(6)
N3 0.0321(7) 0.0249(7) 0.0148(6) -0.0072(5) -0.0040(5) -0.0003(5)
N11 0.0144(5) 0.0160(6) 0.0121(5) -0.0044(4) -0.0020(4) -0.0027(4)
N12 0.0211(6) 0.0244(6) 0.0105(6) -0.0011(5) -0.0035(5) -0.0086(5)
N21 0.0145(5) 0.0155(5) 0.0118(5) -0.0041(4) -0.0020(4) -0.0030(4)
N22 0.0230(6) 0.0323(7) 0.0107(6) -0.0038(5) -0.0034(5) -0.0116(5)
C1 0.0216(7) 0.0184(7) 0.0165(7) -0.0072(6) -0.0019(5) -0.0031(5)
C2 0.0171(7) 0.0141(6) 0.0160(7) -0.0030(5) -0.0013(5) -0.0007(5)
C13 0.0151(6) 0.0136(6) 0.0119(6) -0.0046(5) -0.0012(5) 0.0008(5)
C14 0.0171(7) 0.0192(7) 0.0163(7) -0.0038(5) -0.0020(5) -0.0051(5)
C15 0.0181(7) 0.0171(7) 0.0157(7) -0.0055(5) -0.0019(5) -0.0049(5)
C23 0.0146(6) 0.0147(6) 0.0127(6) -0.0054(5) -0.0031(5) 0.0008(5)
C24 0.0175(7) 0.0223(7) 0.0177(7) -0.0089(6) -0.0027(5) -0.0048(5)
C25 0.0179(7) 0.0216(7) 0.0158(7) -0.0061(6) -0.0013(5) -0.0068(5)

loop_
_atom_site_label
_atom_site_type_symbol
_atom_site_thermal_displace_type
_atom_site_fract_x
_atom_site_fract_y
_atom_site_fract_z
_atom_site_occupancy
_atom_site_U_iso_or_equiv
_atom_site_calc_flag
_atom_site_refinement_flags
Co1 Co Uani 0.00000 0.50000 0.00000 1.000 0.0136(1) . .
N1 N Uani 0.13811(18) 0.25594(15) -0.02906(13) 1.000 0.0181(3) . .
N2 N Uani 0.2850(2) 0.02773(18) 0.19077(16) 1.000 0.0308(4) . .
N3 N Uani 0.1324(2) 0.23228(17) -0.28162(14) 1.000 0.0239(4) . .
N11 N Uani -0.13425(16) 0.32969(15) 0.21488(12) 1.000 0.0143(3) . .
N12 N Uani -0.10632(18) 0.19534(16) 0.46702(14) 1.000 0.0197(3) . .
N21 N Uani 0.20218(16) 0.50793(15) 0.14820(12) 1.000 0.0141(3) . .
N22 N Uani 0.25375(19) 0.43566(18) 0.39389(15) 1.000 0.0226(4) . .
C1 C Uani 0.2186(2) 0.12885(18) 0.08500(16) 1.000 0.0185(4) . .
C2 C Uani 0.1395(2) 0.23496(17) -0.16078(15) 1.000 0.0165(4) . .
C13 C Uani -0.03665(19) 0.31226(17) 0.32870(15) 1.000 0.0137(3) . .
C14 C Uani -0.2904(2) 0.11986(19) 0.45242(16) 1.000 0.0181(4) . .
C15 C Uani -0.2944(2) 0.19587(18) 0.27616(15) 1.000 0.0169(4) . .
C23 C Uani 0.14523(19) 0.41968(17) 0.29188(15) 1.000 0.0138(3) . .
C24 C Uani 0.4110(2) 0.56554(19) 0.31134(16) 1.000 0.0185(4) . .
C25 C Uani 0.3763(2) 0.61324(19) 0.14195(16) 1.000 0.0185(4) . .
H12 H Uiso -0.063(3) 0.184(2) 0.551(2) 1.000 0.0240 . .
H14A H Uiso -0.40780 0.16040 0.50540 1.000 0.0220 calc R
H14B H Uiso -0.28480 -0.01210 0.49400 1.000 0.0220 calc R
H15A H Uiso -0.26850 0.10040 0.23440 1.000 0.0200 calc R
H15B H Uiso -0.42490 0.25230 0.24940 1.000 0.0200 calc R
H22 H Uiso 0.230(3) 0.387(2) 0.488(2) 1.000 0.0270 . .
H24A H Uiso 0.54460 0.51200 0.33090 1.000 0.0220 calc R
H24B H Uiso 0.39530 0.67160 0.34010 1.000 0.0220 calc R
H25A H Uiso 0.34880 0.74240 0.09200 1.000 0.0220 calc R
H25B H Uiso 0.49450 0.58100 0.08380 1.000 0.0220 calc R

loop_
_atom_type_symbol
_atom_type_description
_atom_type_scat_dispersion_real
_atom_type_scat_dispersion_imag
_atom_type_scat_source
N N 0.0061 0.0033 'International Tables Vol C Tables 4.2.6.8 and 6.1.1.4'
Co Co 0.3494 0.9721 'International Tables Vol C Tables 4.2.6.8 and 6.1.1.4'
H H 0.0000 0.0000 'International Tables Vol C Tables 4.2.6.8 and 6.1.1.4'
C C 0.0033 0.0016 'International Tables Vol C Tables 4.2.6.8 and 6.1.1.4'

loop_
_geom_angle_atom_site_label_1
_geom_angle_atom_site_label_2
_geom_angle_atom_site_label_3
_geom_angle
_geom_angle_site_symmetry_1
_geom_angle_site_symmetry_2
_geom_angle_site_symmetry_3
_geom_angle_publ_flag
N1 Co1 N11 86.85(5) . . . yes
N1 Co1 N21 93.83(5) . . . yes
N1 Co1 N1 180.00 . . 2_565 yes
N1 Co1 N11 93.15(5) . . 2_565 yes
N1 Co1 N21 86.17(5) . . 2_565 yes
N11 Co1 N21 78.07(4) . . . yes
N1 Co1 N11 93.15(5) 2_565 . . yes
N11 Co1 N11 180.00 . . 2_565 yes
N11 Co1 N21 101.93(4) . . 2_565 yes
N1 Co1 N21 86.17(5) 2_565 . . yes
N11 Co1 N21 101.93(4) 2_565 . . yes
N21 Co1 N21 180.00 . . 2_565 yes
N1 Co1 N11 86.85(5) 2_565 . 2_565 yes
N1 Co1 N21 93.83(5) 2_565 . 2_565 yes
N11 Co1 N21 78.07(4) 2_565 . 2_565 yes
Co1 N1 C1 121.27(10) . . . yes
Co1 N1 C2 119.92(10) . . . yes
C1 N1 C2 118.80(13) . . . yes
Co1 N11 C13 114.15(9) . . . yes
Co1 N11 C15 138.24(9) . . . yes
C13 N11 C15 106.63(11) . . . yes
C13 N12 C14 108.36(11) . . . yes
Co1 N21 C23 113.81(9) . . . yes
Co1 N21 C25 138.17(9) . . . yes
C23 N21 C25 106.72(11) . . . yes
C23 N22 C24 108.66(12) . . . yes
C14 N12 H12 126.1(13) . . . no
C13 N12 H12 124.4(13) . . . no
C23 N22 H22 125.4(14) . . . no
C24 N22 H22 125.8(14) . . . no
N1 C1 N2 174.30(17) . . . yes
N1 C2 N3 173.55(16) . . . yes
N11 C13 C23 116.61(12) . . . yes
N12 C13 C23 126.27(12) . . . yes
N11 C13 N12 117.09(12) . . . yes
N12 C14 C15 101.90(11) . . . yes
N11 C15 C14 104.96(11) . . . yes
N21 C23 N22 117.22(13) . . . yes
N22 C23 C13 125.78(12) . . . yes
N21 C23 C13 116.99(12) . . . yes
N22 C24 C25 101.90(11) . . . yes
N21 C25 C24 105.41(11) . . . yes
N12 C14 H14A 111.36 . . . no
N12 C14 H14B 111.40 . . . no
C15 C14 H14A 111.40 . . . no
C15 C14 H14B 111.40 . . . no
H14A C14 H14B 109.25 . . . no
N11 C15 H15A 110.74 . . . no
N11 C15 H15B 110.76 . . . no
C14 C15 H15A 110.74 . . . no
C14 C15 H15B 110.77 . . . no
H15A C15 H15B 108.85 . . . no
N22 C24 H24A 111.39 . . . no
N22 C24 H24B 111.40 . . . no
C25 C24 H24A 111.38 . . . no
C25 C24 H24B 111.38 . . . no
H24A C24 H24B 109.26 . . . no
N21 C25 H25A 110.68 . . . no
N21 C25 H25B 110.67 . . . no
C24 C25 H25A 110.66 . . . no
C24 C25 H25B 110.63 . . . no
H25A C25 H25B 108.77 . . . no

loop_
_geom_bond_atom_site_label_1
_geom_bond_atom_site_label_2
_geom_bond_distance
_geom_bond_site_symmetry_1
_geom_bond_site_symmetry_2
_geom_bond_publ_flag
Co1 N1 2.2307(14) . . yes
Co1 N11 2.1022(12) . . yes
Co1 N21 2.1063(12) . . yes
N1 C1 1.3315(19) . . yes
N1 C2 1.3185(18) . . yes
N2 C1 1.154(2) . . yes
N3 C2 1.1591(19) . . yes
N11 C13 1.2962(17) . . yes
N11 C15 1.4814(19) . . yes
N12 C13 1.3384(18) . . yes
N12 C14 1.4675(19) . . yes
N21 C23 1.2931(17) . . yes
N21 C25 1.4804(19) . . yes
N22 C23 1.3353(19) . . yes
N22 C24 1.467(2) . . yes
N12 H12 0.854(18) . . no
N22 H22 0.825(17) . . no
C13 C23 1.4796(19) . . no
C14 C15 1.5486(19) . . no
C24 C25 1.548(2) . . no
C14 H14A 0.9903 . . no
C14 H14B 0.9902 . . no
C15 H15A 0.9898 . . no
C15 H15B 0.9898 . . no
C24 H24A 0.9899 . . no
C24 H24B 0.9900 . . no
C25 H25A 0.9897 . . no
C25 H25B 0.9903 . . no

loop_
_geom_contact_atom_site_label_1
_geom_contact_atom_site_label_2
_geom_contact_distance
_geom_contact_site_symmetry_1
_geom_contact_site_symmetry_2
_geom_contact_publ_flag
N1 C25 3.429(2) . 2_665 no
N2 N12 3.170(2) . 2_556 no
N2 C14 3.133(2) . 2_556 no
N3 N22 2.9171(19) . 1_554 no
N3 N12 3.159(2) . 1_554 no
N3 C23 3.271(2) . 2_565 no
N12 N3 3.159(2) . 1_556 no
N12 N12 3.267(2) . 2_556 no
N12 N22 3.058(2) . . no
N12 N2 3.170(2) . 2_556 no
N22 N12 3.058(2) . . no
N22 N3 2.9171(19) . 1_556 no
N1 H25B 2.7871 . 2_665 no
N2 H24B 2.7967 . 1_545 no
N2 H12 2.714(18) . 2_556 no
N2 H14A 2.9085 . 2_556 no
N2 H25A 2.7922 . 1_545 no
N2 H14B 2.9372 . 2_556 no
N3 H22 2.103(18) . 1_554 no
N3 H12 2.345(19) . 1_554 no
N3 H15A 2.6851 . 2_555 no
N11 H24A 2.8866 . 1_455 no
N12 H22 2.90(2) . . no
N12 H24B 2.9357 . 2_566 no
N22 H12 2.896(19) . . no
C1 C13 3.426(2) . . no
C1 C23 3.563(2) . . no
C1 C25 3.506(2) . 2_665 no
C2 C23 3.234(2) . 2_565 no
C2 C24 3.415(2) . 2_665 no
C2 C13 3.471(2) . 2_565 no
C13 C1 3.426(2) . . no
C13 C2 3.471(2) . 2_565 no
C14 N2 3.133(2) . 2_556 no
C14 C14 3.368(2) . 2_456 no
C15 C24 3.594(2) . 1_455 no
C23 C1 3.563(2) . . no
C23 C2 3.234(2) . 2_565 no
C23 N3 3.271(2) . 2_565 no
C24 C2 3.415(2) . 2_665 no
C24 C15 3.594(2) . 1_655 no
C25 C1 3.506(2) . 2_665 no
C25 N1 3.429(2) . 2_665 no
C1 H25B 2.9614 . 2_665 no
C2 H15A 3.0985 . 2_555 no
C2 H24A 2.9194 . 2_665 no
C2 H22 3.068(18) . 1_554 no
C14 H24B 3.0322 . 2_566 no
C14 H14B 2.9852 . 2_456 no
C14 H14A 3.0277 . 2_456 no
C15 H24A 2.9196 . 1_455 no
C24 H15B 2.9362 . 1_655 no
C25 H15B 3.0068 . 1_655 no
H12 N3 2.345(19) . 1_556 no
H12 N22 2.896(19) . . no
H12 H22 2.52(3) . . no
H12 N2 2.714(18) . 2_556 no
H14A N2 2.9085 . 2_556 no
H14A C14 3.0277 . 2_456 no
H14A H14B 2.4670 . 2_456 no
H14A H24B 2.3533 . 2_566 no
H14B N2 2.9372 . 2_556 no
H14B C14 2.9852 . 2_456 no
H14B H14A 2.4670 . 2_456 no
H15A N3 2.6851 . 2_555 no
H15A C2 3.0985 . 2_555 no
H15B C24 2.9362 . 1_455 no
H15B C25 3.0068 . 1_455 no
H15B H24A 2.4870 . 1_455 no
H15B H25B 2.5976 . 1_455 no
H22 N3 2.103(18) . 1_556 no
H22 N12 2.90(2) . . no
H22 C2 3.068(18) . 1_556 no
H22 H12 2.52(3) . . no
H24A N11 2.8866 . 1_655 no
H24A C15 2.9196 . 1_655 no
H24A H15B 2.4870 . 1_655 no
H24A C2 2.9194 . 2_665 no
H24B N2 2.7967 . 1_565 no
H24B N12 2.9357 . 2_566 no
H24B C14 3.0322 . 2_566 no
H24B H14A 2.3533 . 2_566 no
H25A N2 2.7922 . 1_565 no
H25B H15B 2.5976 . 1_655 no
H25B N1 2.7871 . 2_665 no
H25B C1 2.9614 . 2_665 no
H25B H25B 2.4008 . 2_665 no

loop_
_geom_hbond_atom_site_label_D
_geom_hbond_atom_site_label_H
_geom_hbond_atom_site_label_A
_geom_hbond_distance_DH
_geom_hbond_distance_HA
_geom_hbond_distance_DA
_geom_hbond_angle_DHA
_geom_hbond_site_symmetry_A
_geom_hbond_publ_flag
N12 H12 N3 0.854(18) 2.345(19) 3.159(2) 159.3(16) 1_556 yes
N22 H22 N3 0.825(17) 2.103(18) 2.9171(19) 169.0(19) 1_556 yes

loop_
_geom_torsion_atom_site_label_1
_geom_torsion_atom_site_label_2
_geom_torsion_atom_site_label_3
_geom_torsion_atom_site_label_4
_geom_torsion
_geom_torsion_site_symmetry_1
_geom_torsion_site_symmetry_2
_geom_torsion_site_symmetry_3
_geom_torsion_site_symmetry_4
_geom_torsion_publ_flag
N11 Co1 N1 C1 -44.07(11) . . . . no
N11 Co1 N1 C2 135.37(11) . . . . no
N21 Co1 N1 C1 33.74(11) . . . . no
N21 Co1 N1 C2 -146.83(11) . . . . no
N11 Co1 N1 C1 135.93(11) 2_565 . . . no
N11 Co1 N1 C2 -44.63(11) 2_565 . . . no
N21 Co1 N1 C1 -146.26(11) 2_565 . . . no
N21 Co1 N1 C2 33.17(11) 2_565 . . . no
N1 Co1 N11 C13 94.93(11) . . . . no
N1 Co1 N11 C15 -71.74(14) . . . . no
N21 Co1 N11 C13 0.34(10) . . . . no
N21 Co1 N11 C15 -166.33(15) . . . . no
N1 Co1 N11 C13 -85.07(11) 2_565 . . . no
N1 Co1 N11 C15 108.26(14) 2_565 . . . no
N21 Co1 N11 C13 -179.66(10) 2_565 . . . no
N21 Co1 N11 C15 13.67(15) 2_565 . . . no
N1 Co1 N21 C23 -89.91(11) . . . . no
N1 Co1 N21 C25 105.43(14) . . . . no
N11 Co1 N21 C23 -3.95(10) . . . . no
N11 Co1 N21 C25 -168.61(15) . . . . no
N1 Co1 N21 C23 90.09(11) 2_565 . . . no
N1 Co1 N21 C25 -74.57(14) 2_565 . . . no
N11 Co1 N21 C23 176.05(10) 2_565 . . . no
N11 Co1 N21 C25 11.39(15) 2_565 . . . no
Co1 N11 C13 N12 -175.14(10) . . . . no
Co1 N11 C13 C23 2.92(16) . . . . no
C15 N11 C13 N12 -4.36(18) . . . . no
C15 N11 C13 C23 173.70(12) . . . . no
Co1 N11 C15 C14 176.27(11) . . . . no
C13 N11 C15 C14 8.95(15) . . . . no
C14 N12 C13 N11 -2.59(18) . . . . no
C14 N12 C13 C23 179.56(14) . . . . no
C13 N12 C14 C15 7.82(16) . . . . no
Co1 N21 C23 N22 -172.30(11) . . . . no
Co1 N21 C23 C13 6.68(16) . . . . no
C25 N21 C23 N22 -2.92(18) . . . . no
C25 N21 C23 C13 176.06(12) . . . . no
Co1 N21 C25 C24 166.31(11) . . . . no
C23 N21 C25 C24 0.95(15) . . . . no
C24 N22 C23 N21 3.69(19) . . . . no
C24 N22 C23 C13 -175.20(14) . . . . no
C23 N22 C24 C25 -2.57(16) . . . . no
N11 C13 C23 N21 -6.6(2) . . . . no
N11 C13 C23 N22 172.26(15) . . . . no
N12 C13 C23 N21 171.23(14) . . . . no
N12 C13 C23 N22 -9.9(2) . . . . no
N12 C14 C15 N11 -9.93(14) . . . . no
N22 C24 C25 N21 0.98(15) . . . . no
